data_9017371
loop_
_publ_author_name
'Kihara, K.'
'Matsumoto, T.'
'Imamura, M.'

_publ_section_title
;
 Structural change of orthorhombic-I tridymite with temperature:
 A study based on second-order thermal-vibrational parameters
 Note: Dollase's model, T = 733 K
;
_journal_name_full 'Zeitschrift fur Kristallographie'
_journal_page_first 27
_journal_page_last 38
_journal_volume 177
_journal_year 1986
_chemical_compound_source 'synthetic refractory silica brick'
_chemical_formula_sum 'O2 Si'
_chemical_name_mineral Tridymite
_space_group_IT_number 20
_space_group_name_Hall 'C 2c 2 (x,y,z-1/4)'
_space_group_name_H-M_alt 'C 2 2 21 (a,b,c+1/4)'
_symmetry_space_group_name_H-M 'C 2 2 21 (a,b,c+1/4)'
_cell_angle_alpha 90
_cell_angle_beta 90
_cell_angle_gamma 90
_cell_length_a 8.74
_cell_length_b 5.04
_cell_length_c 8.24
_cell_formula_units_Z 8
_cell_volume 362.969
_database_code_amcsd 0020936
_diffrn_ambient_temperature 733
_exptl_crystal_density_diffrn 2.199
_cod_data_source_file inputs/fixed/downloads/13/13066.cif
_cod_data_source_block 13066
_cod_original_sg_symbol_H-M 'C 2 2 21'
_cod_original_formula_sum 'Si O2'
_cod_database_code 9017371

loop_
_space_group_symop_operation_xyz
x,y,z
1/2+x,1/2+y,z
-x,y,-z
1/2-x,1/2+y,-z
x,-y,1/2-z
1/2+x,1/2-y,1/2-z
-x,-y,1/2+z
1/2-x,1/2-y,1/2+z

loop_
_atom_site_aniso_label
_atom_site_aniso_U_11
_atom_site_aniso_U_22
_atom_site_aniso_U_33
_atom_site_aniso_U_12
_atom_site_aniso_U_13
_atom_site_aniso_U_23
Si 0.04412 0.04311 0.03990 -0.00803 0.00000 -0.00231
O1 0.13622 0.13602 0.04231 0.00000 0.00000 -0.01010
O2 0.05340 0.18055 0.13587 0.00000 0.03794 0.00000
O3 0.13815 0.08352 0.13759 0.05088 -0.01861 0.03640

loop_
_atom_site_label
_atom_site_fract_x
_atom_site_fract_y
_atom_site_fract_z
Si 0.16680 0.49140 0.43770
O1 0.33280 0.00000 0.75000
O2 0.00000 0.51630 0.50000
O3 0.25480 0.25300 0.49560

loop_
_cod_related_entry_id
_cod_related_entry_database
_cod_related_entry_code
1 AMCSD 0020936
